data_7711151
loop_
_publ_author_name
'Ward, Jas S.'
'Mart\~onova, Jevgenija'
'Wilson, Laura M. E.'
'Kramer, Eric'
'Aav, Riina'
'Rissanen, Kari'

_publ_section_title
;
 Carbonyl Hypoiodites from Pivalic and Trimesic Acid and their Silver(I)
 Intermediates
;
_journal_name_full 'Dalton Transactions'
_journal_paper_doi 10.1039/D2DT01988D
_journal_year 2022
_chemical_formula_moiety 'C24 H18 I3 N3 O6, H2 O'
_chemical_formula_sum 'C24 H20 I3 N3 O7'
_chemical_formula_weight 843.13
_space_group_crystal_system monoclinic
_space_group_IT_number 14
_space_group_name_Hall '-P 2yn'
_space_group_name_H-M_alt 'P 1 21/n 1'
_atom_sites_solution_hydrogens mixed
_atom_sites_solution_primary dual
_audit_creation_date 2021-09-22
_audit_creation_method
;
Olex2 1.2
(compiled 2018.05.29 svn.r3508 for OlexSys, GUI svn.r5506)
;
_audit_update_record
;
2022-05-18 deposited with the CCDC.	2022-09-05 downloaded from the CCDC.
;
_cell_angle_alpha 90
_cell_angle_beta 91.437(2)
_cell_angle_gamma 90
_cell_formula_units_Z 4
_cell_length_a 9.7621(2)
_cell_length_b 24.2101(5)
_cell_length_c 11.4785(2)
_cell_measurement_reflns_used 4914
_cell_measurement_temperature 120.01(10)
_cell_measurement_theta_max 75.4470
_cell_measurement_theta_min 4.2400
_cell_volume 2711.99(9)
_computing_cell_refinement 'CrysAlisPro 1.171.40.67a (Rigaku OD, 2019)'
_computing_data_collection 'CrysAlisPro 1.171.40.67a (Rigaku OD, 2019)'
_computing_data_reduction 'CrysAlisPro 1.171.40.67a (Rigaku OD, 2019)'
_computing_molecular_graphics 'Olex2 (Dolomanov et al., 2009)'
_computing_publication_material 'Olex2 (Dolomanov et al., 2009)'
_computing_structure_refinement 'ShelXL (Sheldrick, 2015)'
_computing_structure_solution 'ShelXT (Sheldrick, 2015)'
_diffrn_ambient_environment N~2~
_diffrn_ambient_temperature 120.01(10)
_diffrn_detector 'CCD plate'
_diffrn_detector_area_resol_mean 10.3953
_diffrn_detector_type Atlas
_diffrn_measured_fraction_theta_full 0.995
_diffrn_measured_fraction_theta_max 0.992
_diffrn_measurement_details
;
List of Runs (angles in degrees, time in seconds):

  # Type    Start    End  Width  t~exp~   \w     \q     \k     \f   Frames
#--------------------------------------------------------------------------
  1  \w    -70.00  29.00   1.00    2.50    --  -42.03  57.00 150.00   99
  2  \w    -29.00  69.00   1.00    2.50    --   42.03 -57.00 -90.00   98
  3  \w     75.00 140.00   1.00   10.00    --  112.00 -30.00-150.00   65
  4  \w     51.00 102.00   1.00   10.00    --  112.00 -30.00 -60.00   51
  5  \w     86.00 173.00   1.00   10.00    --  112.00  30.00-150.00   87
  6  \w     36.00 109.00   1.00   10.00    --  112.00-111.00 -90.00   73
  7  \w     51.00 141.00   1.00   10.00    --  112.00 -77.00 -60.00   90
  8  \w    106.00 140.00   1.00   10.00    --  112.00 -30.00 -60.00   34
  9  \w     36.00  73.00   1.00   10.00    --  112.00 -30.00-150.00   37
;
_diffrn_measurement_device 'four-circle diffractometer'
_diffrn_measurement_device_type 'SuperNova, Dual, Cu at home/near, Atlas'
_diffrn_measurement_method '\w scans'
_diffrn_orient_matrix_type 'CrysAlisPro convention (1999,Acta A55,543-557)'
_diffrn_orient_matrix_UB_11 -0.0140428000
_diffrn_orient_matrix_UB_12 0.0602446000
_diffrn_orient_matrix_UB_13 -0.0415498000
_diffrn_orient_matrix_UB_21 0.0402470000
_diffrn_orient_matrix_UB_22 -0.0176329000
_diffrn_orient_matrix_UB_23 -0.1235276000
_diffrn_orient_matrix_UB_31 -0.1520661000
_diffrn_orient_matrix_UB_32 -0.0102317000
_diffrn_orient_matrix_UB_33 -0.0322700000
_diffrn_radiation_monochromator mirror
_diffrn_radiation_probe x-ray
_diffrn_radiation_type CuK\a
_diffrn_radiation_wavelength 1.54184
_diffrn_reflns_av_R_equivalents 0.0302
_diffrn_reflns_av_unetI/netI 0.0418
_diffrn_reflns_Laue_measured_fraction_full 0.995
_diffrn_reflns_Laue_measured_fraction_max 0.992
_diffrn_reflns_limit_h_max 5
_diffrn_reflns_limit_h_min -12
_diffrn_reflns_limit_k_max 29
_diffrn_reflns_limit_k_min -21
_diffrn_reflns_limit_l_max 13
_diffrn_reflns_limit_l_min -14
_diffrn_reflns_number 10193
_diffrn_reflns_point_group_measured_fraction_full 0.995
_diffrn_reflns_point_group_measured_fraction_max 0.992
_diffrn_reflns_theta_full 67.684
_diffrn_reflns_theta_max 72.110
_diffrn_reflns_theta_min 3.651
_diffrn_source 'micro-focus sealed X-ray tube'
_diffrn_source_type 'SuperNova (Cu) X-ray Source'
_exptl_absorpt_coefficient_mu 27.569
_exptl_absorpt_correction_T_max 0.564
_exptl_absorpt_correction_T_min 0.088
_exptl_absorpt_correction_type analytical
_exptl_absorpt_process_details
;
CrysAlisPro 1.171.40.67a (Rigaku Oxford Diffraction, 2019)
Analytical numeric absorption correction using a multifaceted crystal
			model based on expressions derived by R.C. Clark & J.S. Reid.
(Clark, R. C. & Reid, J. S. (1995). Acta Cryst. A51, 887-897)
Empirical absorption correction using spherical harmonics,
 implemented in SCALE3 ABSPACK scaling algorithm.
;
_exptl_crystal_colour colourless
_exptl_crystal_colour_primary colourless
_exptl_crystal_density_diffrn 2.065
_exptl_crystal_description needle
_exptl_crystal_F_000 1600
_exptl_crystal_recrystallization_method 'Re-crystallisation from solvent: DCM/pentane'
_exptl_crystal_size_max 0.187
_exptl_crystal_size_mid 0.034
_exptl_crystal_size_min 0.033
_refine_diff_density_max 0.487
_refine_diff_density_min -0.745
_refine_diff_density_rms 0.110
_refine_ls_extinction_method none
_refine_ls_goodness_of_fit_ref 1.008
_refine_ls_hydrogen_treatment constr
_refine_ls_matrix_type full
_refine_ls_number_parameters 337
_refine_ls_number_reflns 5294
_refine_ls_number_restraints 0
_refine_ls_restrained_S_all 1.008
_refine_ls_R_factor_all 0.0328
_refine_ls_R_factor_gt 0.0260
_refine_ls_shift/su_max 0.001
_refine_ls_shift/su_mean 0.000
_refine_ls_structure_factor_coef Fsqd
_refine_ls_weighting_details 'w=1/[\s^2^(Fo^2^)+(0.0302P)^2^] where P=(Fo^2^+2Fc^2^)/3'
_refine_ls_weighting_scheme calc
_refine_ls_wR_factor_gt 0.0622
_refine_ls_wR_factor_ref 0.0662
_reflns_Friedel_coverage 0.000
_reflns_number_gt 4622
_reflns_number_total 5294
_reflns_threshold_expression 'I > 2\s(I)'
_cod_data_source_file d2dt01988d2.cif
_cod_data_source_block 4a
_cod_database_code 7711151
_shelxl_version_number 2014/6
_shelx_space_group_comment
;
The symmetry employed for this shelxl refinement is uniquely defined
by the following loop, which should always be used as a source of
symmetry information in preference to the above space-group names.
They are only intended as comments.
;
_reflns_odcompleteness_completeness 99.05
_reflns_odcompleteness_iscentric 1
_reflns_odcompleteness_theta 71.98
_olex2_refinement_description
;
1. Fixed Uiso
 At 1.2 times of:
  All C(H) groups
 At 1.5 times of:
  All O(H,H) groups
2.a Free rotating group:
 O101(H10A,H10B)
2.b Aromatic/amide H refined with riding coordinates:
 C2(H2), C4(H4), C6(H6), C22(H22), C23(H23), C24(H24), C25(H25), C26(H26),
 C32(H32), C33(H33), C34(H34), C35(H35), C36(H36), C42(H42), C43(H43), C44(H44),
  C45(H45), C46(H46)
;
_ins_header
;
TITL OIK008_numabs_ana2 in P2(1)/n 
REM P2(1)/n (#14 in standard setting)
CELL 1.54184   9.762113  24.210092  11.478524  90.0000  91.4366  90.0000
ZERR    4.00   0.000152   0.000477   0.000206   0.0000   0.0017   0.0000
LATT  1
SYMM -x+1/2, y+1/2,-z+1/2 
SFAC C H N O I
UNIT 96.00 72.00 12.00 24.00 12.00
TREF
HKLF 4
END
;
_olex2_submission_special_instructions 'No special instructions were received'
_oxdiff_exptl_absorpt_empirical_details
;
Empirical correction (ABSPACK) includes:
- Absorption correction using spherical harmonics
- Frame scaling
;
_oxdiff_exptl_absorpt_empirical_full_max 1.341
_oxdiff_exptl_absorpt_empirical_full_min 0.707

loop_
_space_group_symop_operation_xyz
'x, y, z'
'-x+1/2, y+1/2, -z+1/2'
'-x, -y, -z'
'x-1/2, -y-1/2, z-1/2'

loop_
_atom_site_label
_atom_site_type_symbol
_atom_site_fract_x
_atom_site_fract_y
_atom_site_fract_z
_atom_site_U_iso_or_equiv
_atom_site_adp_type
_atom_site_occupancy
_atom_site_site_symmetry_order
_atom_site_calc_flag
_atom_site_refinement_flags_posn
_atom_site_refinement_flags_adp
_atom_site_refinement_flags_occupancy
_atom_site_disorder_assembly
_atom_site_disorder_group
I1 I -0.26613(2) 0.11881(2) 0.39745(2) 0.02589(7) Uani 1 1 d . . . . .
I2 I 0.77492(2) 0.19680(2) 0.73098(2) 0.02486(7) Uani 1 1 d . . . . .
I3 I 0.27322(2) 0.46303(2) 0.47239(2) 0.02443(7) Uani 1 1 d . . . . .
O8 O -0.0955(3) 0.17525(13) 0.4336(3) 0.0273(6) Uani 1 1 d . . . . .
O9 O 0.0271(3) 0.10437(13) 0.5069(3) 0.0349(7) Uani 1 1 d . . . . .
O11 O 0.5770(3) 0.22610(13) 0.6656(3) 0.0325(7) Uani 1 1 d . . . . .
O12 O 0.4973(3) 0.13930(14) 0.6570(3) 0.0379(8) Uani 1 1 d . . . . .
O14 O 0.2849(3) 0.37978(12) 0.5419(3) 0.0303(6) Uani 1 1 d . . . . .
O15 O 0.0634(3) 0.36676(14) 0.4951(3) 0.0355(7) Uani 1 1 d . . . . .
N21 N -0.4419(3) 0.06038(15) 0.3607(3) 0.0263(7) Uani 1 1 d . . . . .
N31 N 0.9903(3) 0.17683(16) 0.8028(3) 0.0264(7) Uani 1 1 d . . . . .
N41 N 0.2857(3) 0.54847(14) 0.3905(3) 0.0245(7) Uani 1 1 d . . . . .
C1 C 0.1186(4) 0.19539(17) 0.5241(3) 0.0217(7) Uani 1 1 d . . . . .
C2 C 0.2447(4) 0.17564(17) 0.5676(4) 0.0246(8) Uani 1 1 d . . . . .
H2 H 0.2589 0.1378 0.5755 0.029 Uiso 1 1 calc R . . . .
C3 C 0.3485(4) 0.21243(18) 0.5990(4) 0.0243(8) Uani 1 1 d . . . . .
C4 C 0.3271(4) 0.26939(17) 0.5874(3) 0.0235(8) Uani 1 1 d . . . . .
H4 H 0.3969 0.2940 0.6074 0.028 Uiso 1 1 calc R . . . .
C5 C 0.2008(4) 0.28913(17) 0.5459(3) 0.0214(7) Uani 1 1 d . . . . .
C6 C 0.0971(4) 0.25181(18) 0.5134(3) 0.0243(8) Uani 1 1 d . . . . .
H6 H 0.0133 0.2649 0.4846 0.029 Uiso 1 1 calc R . . . .
C7 C 0.0110(4) 0.15351(18) 0.4876(4) 0.0267(8) Uani 1 1 d . . . . .
C10 C 0.4837(4) 0.18900(18) 0.6449(4) 0.0259(8) Uani 1 1 d . . . . .
C13 C 0.1764(4) 0.34970(18) 0.5261(4) 0.0245(8) Uani 1 1 d . . . . .
C22 C -0.4235(4) 0.01752(19) 0.2883(4) 0.0309(9) Uani 1 1 d . . . . .
H22 H -0.3429 0.0153 0.2470 0.037 Uiso 1 1 calc R . . . .
C23 C -0.5213(5) -0.0234(2) 0.2737(4) 0.0351(10) Uani 1 1 d . . . . .
H23 H -0.5074 -0.0527 0.2230 0.042 Uiso 1 1 calc R . . . .
C24 C -0.6398(5) -0.0197(2) 0.3358(4) 0.0365(11) Uani 1 1 d . . . . .
H24 H -0.7062 -0.0471 0.3286 0.044 Uiso 1 1 calc R . . . .
C25 C -0.6599(5) 0.0245(2) 0.4087(4) 0.0392(11) Uani 1 1 d . . . . .
H25 H -0.7408 0.0278 0.4493 0.047 Uiso 1 1 calc R . . . .
C26 C -0.5576(4) 0.0643(2) 0.4206(4) 0.0325(9) Uani 1 1 d . . . . .
H26 H -0.5696 0.0940 0.4708 0.039 Uiso 1 1 calc R . . . .
C32 C 1.0392(4) 0.12548(19) 0.7975(4) 0.0293(9) Uani 1 1 d . . . . .
H32 H 0.9830 0.0972 0.7692 0.035 Uiso 1 1 calc R . . . .
C33 C 1.1723(5) 0.1136(2) 0.8335(4) 0.0342(10) Uani 1 1 d . . . . .
H33 H 1.2053 0.0777 0.8298 0.041 Uiso 1 1 calc R . . . .
C34 C 1.2555(4) 0.1556(2) 0.8747(4) 0.0354(10) Uani 1 1 d . . . . .
H34 H 1.3459 0.1485 0.8975 0.042 Uiso 1 1 calc R . . . .
C35 C 1.2030(5) 0.2087(2) 0.8819(4) 0.0384(11) Uani 1 1 d . . . . .
H35 H 1.2563 0.2375 0.9116 0.046 Uiso 1 1 calc R . . . .
C36 C 1.0690(5) 0.2177(2) 0.8439(4) 0.0335(9) Uani 1 1 d . . . . .
H36 H 1.0330 0.2533 0.8471 0.040 Uiso 1 1 calc R . . . .
C42 C 0.4047(4) 0.5633(2) 0.3439(4) 0.0326(9) Uani 1 1 d . . . . .
H42 H 0.4789 0.5392 0.3490 0.039 Uiso 1 1 calc R . . . .
C43 C 0.4197(5) 0.6133(2) 0.2887(4) 0.0348(10) Uani 1 1 d . . . . .
H43 H 0.5031 0.6229 0.2569 0.042 Uiso 1 1 calc R . . . .
C44 C 0.3103(5) 0.6488(2) 0.2810(4) 0.0371(10) Uani 1 1 d . . . . .
H44 H 0.3187 0.6829 0.2445 0.044 Uiso 1 1 calc R . . . .
C45 C 0.1869(5) 0.63303(19) 0.3285(4) 0.0335(9) Uani 1 1 d . . . . .
H45 H 0.1109 0.6562 0.3229 0.040 Uiso 1 1 calc R . . . .
C46 C 0.1782(4) 0.58267(18) 0.3842(4) 0.0286(8) Uani 1 1 d . . . . .
H46 H 0.0964 0.5724 0.4178 0.034 Uiso 1 1 calc R . . . .
O101 O 0.0536(9) 0.0079(2) 0.6465(5) 0.092(2) Uani 1 1 d . . . . .
H10A H 0.0472 0.0397 0.6154 0.138 Uiso 1 1 d G . . . .
H10B H 0.0455 -0.0167 0.5941 0.138 Uiso 1 1 d G . . . .

loop_
_atom_site_aniso_label
_atom_site_aniso_U_11
_atom_site_aniso_U_22
_atom_site_aniso_U_33
_atom_site_aniso_U_23
_atom_site_aniso_U_13
_atom_site_aniso_U_12
I1 0.01943(11) 0.02603(12) 0.03209(13) -0.00033(9) -0.00201(9) -0.00325(9)
I2 0.01821(11) 0.02621(12) 0.02993(12) -0.00087(9) -0.00408(9) 0.00154(8)
I3 0.02150(11) 0.02179(12) 0.02969(12) 0.00105(9) -0.00513(9) 0.00095(8)
O8 0.0171(12) 0.0273(14) 0.0372(15) 0.0023(12) -0.0058(11) -0.0050(11)
O9 0.0297(14) 0.0252(15) 0.0490(18) 0.0039(14) -0.0111(14) -0.0040(12)
O11 0.0198(13) 0.0268(15) 0.0501(18) 0.0021(14) -0.0125(13) 0.0028(11)
O12 0.0266(14) 0.0253(15) 0.061(2) 0.0048(15) -0.0132(15) 0.0023(12)
O14 0.0253(13) 0.0192(13) 0.0457(17) 0.0076(12) -0.0118(13) -0.0009(11)
O15 0.0169(13) 0.0272(15) 0.062(2) 0.0010(15) -0.0029(13) 0.0028(11)
N21 0.0210(15) 0.0269(17) 0.0306(16) -0.0012(14) -0.0044(13) -0.0042(13)
N31 0.0176(14) 0.0343(19) 0.0270(16) -0.0003(15) -0.0038(13) 0.0015(14)
N41 0.0237(15) 0.0189(15) 0.0306(16) 0.0019(13) -0.0074(13) -0.0014(13)
C1 0.0159(16) 0.0244(19) 0.0246(17) 0.0007(15) 0.0001(14) -0.0035(14)
C2 0.0224(18) 0.0203(18) 0.0309(19) 0.0038(16) 0.0011(15) -0.0009(15)
C3 0.0178(16) 0.026(2) 0.0287(18) 0.0011(16) -0.0004(14) 0.0008(15)
C4 0.0212(17) 0.025(2) 0.0242(17) 0.0010(15) -0.0022(14) 0.0003(15)
C5 0.0166(15) 0.0222(19) 0.0252(17) 0.0024(15) -0.0003(14) -0.0016(14)
C6 0.0168(16) 0.028(2) 0.0282(18) 0.0021(16) -0.0003(14) 0.0013(15)
C7 0.0223(18) 0.029(2) 0.0288(19) 0.0000(16) 0.0020(15) 0.0010(16)
C10 0.0198(17) 0.027(2) 0.0308(19) 0.0009(16) -0.0034(15) 0.0022(15)
C13 0.0191(17) 0.0250(19) 0.0294(19) 0.0007(16) 0.0008(15) 0.0027(15)
C22 0.0279(19) 0.028(2) 0.036(2) 0.0005(18) -0.0045(17) 0.0005(17)
C23 0.040(2) 0.027(2) 0.038(2) -0.0006(18) -0.010(2) -0.0027(19)
C24 0.040(2) 0.033(2) 0.036(2) 0.0110(19) -0.014(2) -0.017(2)
C25 0.027(2) 0.052(3) 0.038(2) 0.005(2) -0.0027(19) -0.009(2)
C26 0.0251(19) 0.034(2) 0.038(2) -0.0017(19) -0.0042(17) -0.0065(18)
C32 0.0242(19) 0.027(2) 0.036(2) 0.0077(17) -0.0023(16) -0.0005(16)
C33 0.028(2) 0.030(2) 0.044(2) 0.008(2) -0.0036(18) 0.0043(17)
C34 0.0217(18) 0.046(3) 0.038(2) 0.008(2) -0.0080(17) -0.0008(18)
C35 0.027(2) 0.042(3) 0.047(3) -0.004(2) -0.0106(19) -0.0030(19)
C36 0.028(2) 0.033(2) 0.039(2) -0.0056(19) -0.0069(18) 0.0026(18)
C42 0.0235(18) 0.036(2) 0.038(2) -0.0029(19) -0.0050(17) -0.0007(17)
C43 0.030(2) 0.040(3) 0.034(2) 0.002(2) 0.0030(17) -0.0096(19)
C44 0.048(3) 0.027(2) 0.037(2) 0.0041(19) -0.001(2) -0.005(2)
C45 0.036(2) 0.024(2) 0.040(2) -0.0022(18) -0.0020(19) 0.0098(18)
C46 0.0255(18) 0.025(2) 0.035(2) -0.0045(17) -0.0009(16) 0.0000(16)
O101 0.148(6) 0.046(3) 0.082(4) 0.016(3) 0.006(4) 0.005(4)

loop_
_atom_type_symbol
_atom_type_description
_atom_type_scat_dispersion_real
_atom_type_scat_dispersion_imag
_atom_type_scat_source
C C 0.0181 0.0091 'International Tables Vol C Tables 4.2.6.8 and 6.1.1.4'
H H 0.0000 0.0000 'International Tables Vol C Tables 4.2.6.8 and 6.1.1.4'
I I -0.3257 6.8362 'International Tables Vol C Tables 4.2.6.8 and 6.1.1.4'
N N 0.0311 0.0180 'International Tables Vol C Tables 4.2.6.8 and 6.1.1.4'
O O 0.0492 0.0322 'International Tables Vol C Tables 4.2.6.8 and 6.1.1.4'

loop_
_exptl_crystal_face_index_h
_exptl_crystal_face_index_k
_exptl_crystal_face_index_l
_exptl_crystal_face_perp_dist
-6 -3 -3 0.0167
5 3 3 0.0135
2 0 -7 0.0910
1 -15 1 0.0164
-1 15 -1 0.0164
-5 -11 -1 0.0223
5 2 4 0.0140
-6 -2 -2 0.0197
-3 6 6 0.0839
-5 4 -3 0.0132
1 -12 -5 0.0665
-1 10 -6 0.0521

loop_
_geom_angle_atom_site_label_1
_geom_angle_atom_site_label_2
_geom_angle_atom_site_label_3
_geom_angle
_geom_angle_site_symmetry_1
_geom_angle_site_symmetry_3
_geom_angle_publ_flag
O8 I1 N21 179.81(13) . . ?
O11 I2 N31 173.13(13) . . ?
O14 I3 N41 173.24(13) . . ?
C7 O8 I1 115.5(3) . . ?
C10 O11 I2 116.8(3) . . ?
C13 O14 I3 115.8(2) . . ?
C22 N21 I1 119.1(3) . . ?
C26 N21 I1 120.4(3) . . ?
C26 N21 C22 120.0(4) . . ?
C32 N31 I2 120.4(3) . . ?
C36 N31 I2 119.1(3) . . ?
C36 N31 C32 120.4(4) . . ?
C42 N41 I3 117.6(3) . . ?
C46 N41 I3 122.4(3) . . ?
C46 N41 C42 120.0(4) . . ?
C2 C1 C7 117.9(4) . . ?
C6 C1 C2 119.9(4) . . ?
C6 C1 C7 122.2(3) . . ?
C1 C2 H2 119.9 . . ?
C3 C2 C1 120.2(4) . . ?
C3 C2 H2 119.9 . . ?
C2 C3 C4 120.0(4) . . ?
C2 C3 C10 118.2(4) . . ?
C4 C3 C10 121.8(4) . . ?
C3 C4 H4 120.0 . . ?
C5 C4 C3 119.9(4) . . ?
C5 C4 H4 120.0 . . ?
C4 C5 C6 119.8(4) . . ?
C4 C5 C13 121.5(4) . . ?
C6 C5 C13 118.6(3) . . ?
C1 C6 C5 120.3(3) . . ?
C1 C6 H6 119.9 . . ?
C5 C6 H6 119.9 . . ?
O8 C7 C1 113.6(4) . . ?
O9 C7 O8 125.2(4) . . ?
O9 C7 C1 121.2(4) . . ?
O11 C10 C3 113.9(4) . . ?
O12 C10 O11 126.0(4) . . ?
O12 C10 C3 120.0(4) . . ?
O14 C13 C5 113.7(3) . . ?
O15 C13 O14 125.5(4) . . ?
O15 C13 C5 120.9(4) . . ?
N21 C22 H22 119.2 . . ?
N21 C22 C23 121.6(4) . . ?
C23 C22 H22 119.2 . . ?
C22 C23 H23 120.7 . . ?
C24 C23 C22 118.5(5) . . ?
C24 C23 H23 120.7 . . ?
C23 C24 H24 120.0 . . ?
C25 C24 C23 120.0(4) . . ?
C25 C24 H24 120.0 . . ?
C24 C25 H25 120.5 . . ?
C24 C25 C26 119.0(5) . . ?
C26 C25 H25 120.5 . . ?
N21 C26 C25 120.8(5) . . ?
N21 C26 H26 119.6 . . ?
C25 C26 H26 119.6 . . ?
N31 C32 H32 119.5 . . ?
N31 C32 C33 120.9(4) . . ?
C33 C32 H32 119.5 . . ?
C32 C33 H33 120.3 . . ?
C34 C33 C32 119.4(4) . . ?
C34 C33 H33 120.3 . . ?
C33 C34 H34 120.4 . . ?
C33 C34 C35 119.2(4) . . ?
C35 C34 H34 120.4 . . ?
C34 C35 H35 120.8 . . ?
C36 C35 C34 118.4(4) . . ?
C36 C35 H35 120.8 . . ?
N31 C36 C35 121.7(5) . . ?
N31 C36 H36 119.2 . . ?
C35 C36 H36 119.2 . . ?
N41 C42 H42 119.3 . . ?
N41 C42 C43 121.5(4) . . ?
C43 C42 H42 119.3 . . ?
C42 C43 H43 120.4 . . ?
C44 C43 C42 119.3(4) . . ?
C44 C43 H43 120.4 . . ?
C43 C44 H44 120.5 . . ?
C43 C44 C45 119.0(4) . . ?
C45 C44 H44 120.5 . . ?
C44 C45 H45 120.4 . . ?
C46 C45 C44 119.2(4) . . ?
C46 C45 H45 120.4 . . ?
N41 C46 C45 121.0(4) . . ?
N41 C46 H46 119.5 . . ?
C45 C46 H46 119.5 . . ?
H10A O101 H10B 109.5 . . ?

loop_
_geom_bond_atom_site_label_1
_geom_bond_atom_site_label_2
_geom_bond_distance
_geom_bond_site_symmetry_2
_geom_bond_publ_flag
I1 O8 2.186(3) . ?
I1 N21 2.256(3) . ?
I2 O11 2.174(3) . ?
I2 N31 2.291(3) . ?
I3 O14 2.170(3) . ?
I3 N41 2.277(3) . ?
O8 C7 1.308(5) . ?
O9 C7 1.220(6) . ?
O11 C10 1.297(5) . ?
O12 C10 1.218(6) . ?
O14 C13 1.295(5) . ?
O15 C13 1.222(5) . ?
N21 C22 1.344(6) . ?
N21 C26 1.340(6) . ?
N31 C32 1.333(6) . ?
N31 C36 1.332(6) . ?
N41 C42 1.340(6) . ?
N41 C46 1.337(5) . ?
C1 C2 1.401(5) . ?
C1 C6 1.387(6) . ?
C1 C7 1.512(5) . ?
C2 H2 0.9300 . ?
C2 C3 1.390(6) . ?
C3 C4 1.401(6) . ?
C3 C10 1.518(5) . ?
C4 H4 0.9300 . ?
C4 C5 1.394(5) . ?
C5 C6 1.401(5) . ?
C5 C13 1.502(5) . ?
C6 H6 0.9300 . ?
C22 H22 0.9300 . ?
C22 C23 1.383(6) . ?
C23 H23 0.9300 . ?
C23 C24 1.377(7) . ?
C24 H24 0.9300 . ?
C24 C25 1.375(8) . ?
C25 H25 0.9300 . ?
C25 C26 1.393(6) . ?
C26 H26 0.9300 . ?
C32 H32 0.9300 . ?
C32 C33 1.383(6) . ?
C33 H33 0.9300 . ?
C33 C34 1.378(7) . ?
C34 H34 0.9300 . ?
C34 C35 1.387(7) . ?
C35 H35 0.9300 . ?
C35 C36 1.386(6) . ?
C36 H36 0.9300 . ?
C42 H42 0.9300 . ?
C42 C43 1.376(7) . ?
C43 H43 0.9300 . ?
C43 C44 1.373(7) . ?
C44 H44 0.9300 . ?
C44 C45 1.388(7) . ?
C45 H45 0.9300 . ?
C45 C46 1.380(6) . ?
C46 H46 0.9300 . ?
O101 H10A 0.8501 . ?
O101 H10B 0.8499 . ?

loop_
_exptl_oxdiff_crystal_face_indexfrac_h
_exptl_oxdiff_crystal_face_indexfrac_k
_exptl_oxdiff_crystal_face_indexfrac_l
_exptl_oxdiff_crystal_face_x
_exptl_oxdiff_crystal_face_y
_exptl_oxdiff_crystal_face_z
-5.6099 -2.6146 -3.0662 0.0487 0.1991 0.9788
5.4705 2.6221 3.3844 -0.0595 -0.2441 -0.9679
2.4967 -0.3595 -6.9146 0.2306 0.9610 -0.1529
0.6856 -15.3591 1.3592 -0.9914 0.1305 0.0090
-0.6856 15.3591 -1.3592 0.9914 -0.1305 -0.0090
-4.5068 -10.9638 -0.5118 -0.5760 0.0752 0.8140
5.1867 2.0869 4.0091 -0.1137 -0.3233 -0.9394
-5.9359 -2.4678 -2.1492 0.0240 0.0701 0.9973
-3.1317 6.2525 5.8450 0.1778 -0.9583 0.2236
-5.2359 4.3989 -3.4869 0.4834 0.1424 0.8637
0.6123 -12.2830 -4.6077 -0.5571 0.8104 0.1813
-1.0129 10.1421 -5.5391 0.8554 0.4646 0.2290
